data_1517505
loop_
_publ_author_name
'Li, Yong'
'Liu, Yun-Bao'
'Liu, Yang-Lan'
'Wang, Chen'
'Wu, Lian-Qiu'
'Li, Li'
'Ma, Shuang-Gang'
'Qu, Jing'
'Yu, Shi-Shan'

_publ_section_title
;
 Mollanol A, a Diterpenoid with a New C-Nor-D-homograyanane Skeleton from
 the Fruits of Rhododendron molle.
;
_journal_issue 16
_journal_name_full 'Organic letters'
_journal_page_first 4320
_journal_page_last 4323
_journal_paper_doi 10.1021/ol5020653
_journal_volume 16
_journal_year 2014
_chemical_absolute_configuration ad
_chemical_formula_moiety 'C20 H30 O5, 4(H2 O)'
_chemical_formula_sum 'C20 H38 O9'
_chemical_formula_weight 422.50
_chemical_name_systematic
; 
 ? 
;
_space_group_IT_number 19
_symmetry_cell_setting orthorhombic
_symmetry_space_group_name_Hall 'P 2ac 2ab'
_symmetry_space_group_name_H-M 'P 21 21 21'
_atom_sites_solution_hydrogens geom
_atom_sites_solution_primary direct
_atom_sites_solution_secondary difmap
_audit_creation_method SHELXL-97
_cell_angle_alpha 90.00
_cell_angle_beta 90.00
_cell_angle_gamma 90.00
_cell_formula_units_Z 4
_cell_length_a 6.8656(2)
_cell_length_b 15.7655(5)
_cell_length_c 20.081(2)
_cell_measurement_reflns_used 4781
_cell_measurement_temperature 99.8(2)
_cell_measurement_theta_max 71.7778
_cell_measurement_theta_min 4.3970
_cell_volume 2173.6(2)
_computing_cell_refinement
;
CrysAlisPro, Agilent Technologies,
Version 1.171.35.11 (release 16-05-2011 CrysAlis171 .NET)
(compiled May 16 2011,17:55:39)
;
_computing_data_collection
;
CrysAlisPro, Agilent Technologies,
Version 1.171.35.11 (release 16-05-2011 CrysAlis171 .NET)
(compiled May 16 2011,17:55:39)
;
_computing_data_reduction
;
CrysAlisPro, Agilent Technologies,
Version 1.171.35.11 (release 16-05-2011 CrysAlis171 .NET)
(compiled May 16 2011,17:55:39)
;
_computing_molecular_graphics
;
O. V. Dolomanov, L. J. Bourhis, R. J. Gildea, J. A. K. Howard and H. Puschmann,
OLEX2: a complete structure solution, refinement and analysis program.
J. Appl. Cryst. (2009). 42, 339-341.
;
_computing_publication_material
;
O. V. Dolomanov, L. J. Bourhis, R. J. Gildea, J. A. K. Howard and H. Puschmann,
OLEX2: a complete structure solution, refinement and analysis program.
J. Appl. Cryst. (2009). 42, 339-341.
;
_computing_structure_refinement 'SHELXL-97 (Sheldrick, 1997)'
_computing_structure_solution 'A short history of SHELX (Sheldrick, 2007)/Bruker'
_diffrn_ambient_temperature 99.8
_diffrn_measured_fraction_theta_full 0.987
_diffrn_measured_fraction_theta_max 0.987
_diffrn_measurement_device_type 'Xcalibur, Eos, Gemini'
_diffrn_measurement_method '\w scans'
_diffrn_radiation_monochromator graphite
_diffrn_radiation_source 'Enhance (Cu) X-ray Source'
_diffrn_radiation_type CuK\a
_diffrn_radiation_wavelength 1.5418
_diffrn_reflns_av_R_equivalents 0.0189
_diffrn_reflns_av_sigmaI/netI 0.0275
_diffrn_reflns_limit_h_max 8
_diffrn_reflns_limit_h_min -8
_diffrn_reflns_limit_k_max 18
_diffrn_reflns_limit_k_min -19
_diffrn_reflns_limit_l_max 21
_diffrn_reflns_limit_l_min -24
_diffrn_reflns_number 7507
_diffrn_reflns_theta_full 72.17
_diffrn_reflns_theta_max 72.17
_diffrn_reflns_theta_min 4.40
_exptl_absorpt_coefficient_mu 0.839
_exptl_absorpt_correction_T_max 0.7578
_exptl_absorpt_correction_T_min 0.6791
_exptl_absorpt_correction_type multi-scan
_exptl_crystal_density_diffrn 1.291
_exptl_crystal_density_method 'not measured'
_exptl_crystal_F_000 920
_exptl_crystal_size_max 0.50
_exptl_crystal_size_mid 0.40
_exptl_crystal_size_min 0.35
_refine_diff_density_max 0.333
_refine_diff_density_min -0.310
_refine_diff_density_rms 0.052
_refine_ls_abs_structure_details 'Flack H D (1983), Acta Cryst. A39, 876-881'
_refine_ls_abs_structure_Flack 0.04(14)
_refine_ls_extinction_coef 0.0116(6)
_refine_ls_extinction_expression Fc^*^=kFc[1+0.001xFc^2^\l^3^/sin(2\q)]^-1/4^
_refine_ls_extinction_method SHELXL
_refine_ls_goodness_of_fit_ref 1.071
_refine_ls_hydrogen_treatment mixed
_refine_ls_matrix_type full
_refine_ls_number_parameters 271
_refine_ls_number_reflns 4195
_refine_ls_number_restraints 0
_refine_ls_restrained_S_all 1.071
_refine_ls_R_factor_all 0.0390
_refine_ls_R_factor_gt 0.0382
_refine_ls_shift/su_max 0.000
_refine_ls_shift/su_mean 0.000
_refine_ls_structure_factor_coef Fsqd
_refine_ls_weighting_details 'calc w=1/[\s^2^(Fo^2^)+(0.0657P)^2^+0.5965P] where P=(Fo^2^+2Fc^2^)/3'
_refine_ls_weighting_scheme calc
_refine_ls_wR_factor_gt 0.1019
_refine_ls_wR_factor_ref 0.1028
_reflns_number_gt 4108
_reflns_number_total 4195
_reflns_threshold_expression >2sigma(I)
_cod_data_source_file ol5020653_si_002.cif
_cod_data_source_block exp_1883
_cod_original_cell_volume 2173.5(3)
_cod_database_code 1517505

loop_
_symmetry_equiv_pos_as_xyz
'x, y, z'
'-x+1/2, -y, z+1/2'
'x+1/2, -y+1/2, -z'
'-x, y+1/2, -z+1/2'

loop_
_atom_site_label
_atom_site_type_symbol
_atom_site_fract_x
_atom_site_fract_y
_atom_site_fract_z
_atom_site_U_iso_or_equiv
_atom_site_adp_type
_atom_site_occupancy
_atom_site_symmetry_multiplicity
_atom_site_calc_flag
_atom_site_refinement_flags
O1 O 0.00377(16) 0.47266(7) 0.50758(5) 0.0105(2) Uani 1 1 d .
O2 O 0.23829(18) 0.38103(8) 0.70310(5) 0.0143(3) Uani 1 1 d .
H2 H 0.2867 0.3434 0.6803 0.022 Uiso 1 1 calc R
O3 O 0.29274(17) 0.54454(8) 0.69412(6) 0.0152(3) Uani 1 1 d .
H3' H 0.3213 0.4949 0.7015 0.023 Uiso 1 1 calc R
O4 O 0.39227(18) 0.42908(7) 0.44396(6) 0.0150(3) Uani 1 1 d .
H4 H 0.3164 0.3892 0.4477 0.022 Uiso 1 1 calc R
O5 O 0.1295(2) 0.67885(8) 0.33143(6) 0.0175(3) Uani 1 1 d .
H5 H 0.1761 0.6566 0.2981 0.026 Uiso 1 1 calc R
O6 O 0.4156(2) 0.24424(8) 0.64335(6) 0.0223(3) Uani 1 1 d .
H6A H 0.4362 0.2151 0.6776 0.033 Uiso 1 1 d R
H6B H 0.3416 0.2171 0.6175 0.033 Uiso 1 1 d R
O7 O 0.7121(2) 0.21972(9) 0.54886(8) 0.0326(4) Uani 1 1 d .
H7'A H 0.6302 0.2365 0.5772 0.049 Uiso 1 1 d R
H7'B H 0.7199 0.2593 0.5199 0.049 Uiso 1 1 d R
O8 O 0.74527(18) 0.35080(8) 0.45549(6) 0.0167(3) Uani 1 1 d .
H8A H 0.6357 0.3740 0.4525 0.025 Uiso 1 1 d R
H8B H 0.8327 0.3837 0.4699 0.025 Uiso 1 1 d R
O9 O 0.5233(3) 0.18183(9) 0.76489(8) 0.0408(5) Uani 1 1 d .
H9C H 0.5494 0.1338 0.7797 0.061 Uiso 1 1 d R
H9D H 0.4939 0.2171 0.7943 0.061 Uiso 1 1 d R
C1 C 0.1217(2) 0.61899(10) 0.50596(8) 0.0110(3) Uani 1 1 d .
C2 C 0.1600(3) 0.68503(11) 0.45229(8) 0.0147(3) Uani 1 1 d .
H2A H 0.2773 0.7171 0.4618 0.018 Uiso 1 1 calc R
H2B H 0.0512 0.7239 0.4481 0.018 Uiso 1 1 calc R
C3 C 0.1842(2) 0.63130(10) 0.38890(8) 0.0137(3) Uani 1 1 d .
H3 H 0.3213 0.6148 0.3847 0.016 Uiso 1 1 calc R
C4 C 0.0609(2) 0.55086(10) 0.40128(7) 0.0117(3) Uani 1 1 d .
C5 C 0.1269(2) 0.53187(10) 0.47317(8) 0.0105(3) Uani 1 1 d .
C6 C 0.3332(2) 0.49602(10) 0.48656(8) 0.0116(3) Uani 1 1 d .
H6 H 0.4286 0.5422 0.4841 0.014 Uiso 1 1 calc R
C7 C 0.3105(2) 0.46739(10) 0.55977(8) 0.0115(3) Uani 1 1 d .
H7A H 0.3797 0.5056 0.5894 0.014 Uiso 1 1 calc R
H7B H 0.3613 0.4105 0.5658 0.014 Uiso 1 1 calc R
C8 C 0.0884(2) 0.46975(10) 0.57414(7) 0.0106(3) Uani 1 1 d .
C9 C 0.0225(2) 0.55207(10) 0.61032(8) 0.0107(3) Uani 1 1 d .
C10 C 0.0833(2) 0.62896(10) 0.57022(8) 0.0108(3) Uani 1 1 d .
C11 C -0.2018(2) 0.55012(11) 0.62079(8) 0.0146(3) Uani 1 1 d .
H11A H -0.2649 0.5202 0.5845 0.017 Uiso 1 1 calc R
H11B H -0.2536 0.6073 0.6229 0.017 Uiso 1 1 calc R
C12 C -0.2363(3) 0.50300(12) 0.68789(8) 0.0192(4) Uani 1 1 d .
H12A H -0.3002 0.5400 0.7197 0.023 Uiso 1 1 calc R
H12B H -0.3167 0.4531 0.6812 0.023 Uiso 1 1 calc R
C13 C -0.0318(2) 0.47769(11) 0.71280(8) 0.0146(3) Uani 1 1 d .
H13A H -0.0265 0.4778 0.7616 0.017 Uiso 1 1 calc R
C14 C 0.0885(2) 0.55124(10) 0.68370(8) 0.0122(3) Uani 1 1 d .
H14 H 0.0439 0.6040 0.7045 0.015 Uiso 1 1 calc R
C15 C 0.0104(2) 0.39094(10) 0.60844(8) 0.0129(3) Uani 1 1 d .
H15A H 0.0774 0.3417 0.5907 0.015 Uiso 1 1 calc R
H15B H -0.1268 0.3851 0.5979 0.015 Uiso 1 1 calc R
C16 C 0.0343(2) 0.39190(11) 0.68478(8) 0.0138(3) Uani 1 1 d .
C17 C -0.0741(3) 0.31772(12) 0.71594(9) 0.0214(4) Uani 1 1 d .
H17A H -0.0219 0.2654 0.6992 0.032 Uiso 1 1 calc R
H17B H -0.2099 0.3214 0.7049 0.032 Uiso 1 1 calc R
H17C H -0.0589 0.3195 0.7634 0.032 Uiso 1 1 calc R
C18 C 0.0965(3) 0.48294(11) 0.34882(8) 0.0166(3) Uani 1 1 d .
H18A H 0.0380 0.4306 0.3629 0.025 Uiso 1 1 calc R
H18B H 0.2341 0.4749 0.3431 0.025 Uiso 1 1 calc R
H18C H 0.0398 0.5004 0.3073 0.025 Uiso 1 1 calc R
C19 C -0.1579(2) 0.57249(11) 0.40142(8) 0.0150(3) Uani 1 1 d .
H19A H -0.1900 0.6031 0.3616 0.022 Uiso 1 1 calc R
H19B H -0.1876 0.6068 0.4396 0.022 Uiso 1 1 calc R
H19C H -0.2325 0.5210 0.4032 0.022 Uiso 1 1 calc R
C20 C 0.0895(3) 0.71345(10) 0.60490(8) 0.0148(3) Uani 1 1 d .
H20A H -0.0280 0.7212 0.6301 0.022 Uiso 1 1 calc R
H20B H 0.1007 0.7578 0.5724 0.022 Uiso 1 1 calc R
H20C H 0.1997 0.7152 0.6343 0.022 Uiso 1 1 calc R

loop_
_atom_site_aniso_label
_atom_site_aniso_U_11
_atom_site_aniso_U_22
_atom_site_aniso_U_33
_atom_site_aniso_U_23
_atom_site_aniso_U_13
_atom_site_aniso_U_12
O1 0.0116(5) 0.0121(5) 0.0077(5) 0.0007(4) -0.0015(4) -0.0016(4)
O2 0.0164(6) 0.0147(6) 0.0119(5) -0.0004(4) -0.0028(4) 0.0029(5)
O3 0.0141(6) 0.0177(6) 0.0137(5) 0.0022(5) -0.0046(5) -0.0002(5)
O4 0.0155(6) 0.0156(6) 0.0138(5) -0.0031(4) 0.0025(5) 0.0035(5)
O5 0.0283(7) 0.0148(6) 0.0092(5) 0.0034(4) 0.0040(5) 0.0051(5)
O6 0.0265(7) 0.0232(6) 0.0172(6) -0.0039(5) -0.0026(5) 0.0019(6)
O7 0.0355(8) 0.0219(7) 0.0403(8) 0.0074(6) 0.0151(7) 0.0024(6)
O8 0.0129(5) 0.0164(6) 0.0207(6) -0.0024(5) -0.0027(5) -0.0007(5)
O9 0.0765(13) 0.0184(7) 0.0275(8) -0.0033(6) 0.0060(8) 0.0147(8)
C1 0.0104(7) 0.0095(7) 0.0131(7) 0.0011(6) -0.0019(6) 0.0008(6)
C2 0.0197(8) 0.0121(7) 0.0123(7) 0.0013(6) 0.0014(6) -0.0004(6)
C3 0.0174(8) 0.0133(7) 0.0104(7) 0.0020(6) 0.0015(6) 0.0015(6)
C4 0.0145(7) 0.0133(7) 0.0075(7) 0.0011(6) 0.0008(6) 0.0006(6)
C5 0.0110(7) 0.0113(7) 0.0093(7) -0.0006(6) 0.0011(6) -0.0010(6)
C6 0.0120(7) 0.0124(7) 0.0103(7) -0.0012(6) 0.0001(6) 0.0007(6)
C7 0.0113(7) 0.0127(7) 0.0107(7) -0.0002(6) 0.0001(6) 0.0008(6)
C8 0.0106(7) 0.0128(7) 0.0085(7) -0.0001(6) -0.0028(6) -0.0024(6)
C9 0.0083(7) 0.0137(7) 0.0100(7) -0.0009(6) -0.0006(6) 0.0015(6)
C10 0.0091(7) 0.0121(7) 0.0113(7) 0.0003(6) -0.0010(6) 0.0016(6)
C11 0.0099(7) 0.0214(8) 0.0123(7) 0.0016(6) 0.0017(6) 0.0021(7)
C12 0.0139(8) 0.0282(9) 0.0156(7) 0.0048(7) 0.0037(7) 0.0041(7)
C13 0.0136(8) 0.0202(9) 0.0099(7) 0.0019(6) 0.0022(6) 0.0011(7)
C14 0.0145(8) 0.0136(7) 0.0087(7) -0.0005(6) -0.0004(6) 0.0028(6)
C15 0.0129(7) 0.0133(7) 0.0124(7) 0.0001(6) -0.0022(6) -0.0026(6)
C16 0.0152(8) 0.0155(8) 0.0108(7) 0.0030(6) -0.0002(6) -0.0018(6)
C17 0.0243(9) 0.0230(9) 0.0170(8) 0.0062(7) 0.0001(7) -0.0069(8)
C18 0.0242(9) 0.0174(8) 0.0082(7) -0.0011(6) -0.0017(7) 0.0012(7)
C19 0.0161(8) 0.0179(8) 0.0111(7) 0.0005(6) -0.0036(6) 0.0021(6)
C20 0.0195(8) 0.0123(7) 0.0126(7) -0.0006(6) -0.0037(7) 0.0029(7)

loop_
_atom_type_symbol
_atom_type_description
_atom_type_scat_dispersion_real
_atom_type_scat_dispersion_imag
_atom_type_scat_source
C C 0.0181 0.0091 'International Tables Vol C Tables 4.2.6.8 and 6.1.1.4'
H H 0.0000 0.0000 'International Tables Vol C Tables 4.2.6.8 and 6.1.1.4'
O O 0.0492 0.0322 'International Tables Vol C Tables 4.2.6.8 and 6.1.1.4'

loop_
_geom_angle_atom_site_label_1
_geom_angle_atom_site_label_2
_geom_angle_atom_site_label_3
_geom_angle
C5 O1 C8 103.09(11)
C16 O2 H2 109.5
C14 O3 H3' 109.5
C6 O4 H4 109.5
C3 O5 H5 109.5
H6A O6 H6B 109.2
H7'A O7 H7'B 105.8
H8A O8 H8B 113.2
H9C O9 H9D 113.8
C10 C1 C2 129.96(15)
C10 C1 C5 122.14(14)
C2 C1 C5 107.87(13)
C1 C2 C3 103.18(13)
C1 C2 H2A 111.1
C3 C2 H2A 111.1
C1 C2 H2B 111.1
C3 C2 H2B 111.1
H2A C2 H2B 109.1
O5 C3 C2 110.59(13)
O5 C3 C4 114.67(14)
C2 C3 C4 105.05(13)
O5 C3 H3 108.8
C2 C3 H3 108.8
C4 C3 H3 108.8
C18 C4 C19 108.27(14)
C18 C4 C5 117.66(13)
C19 C4 C5 109.13(12)
C18 C4 C3 112.23(13)
C19 C4 C3 110.67(13)
C5 C4 C3 98.57(12)
O1 C5 C1 111.35(12)
O1 C5 C4 113.78(12)
C1 C5 C4 102.86(12)
O1 C5 C6 102.58(12)
C1 C5 C6 106.01(13)
C4 C5 C6 120.13(13)
O4 C6 C7 112.66(13)
O4 C6 C5 115.38(13)
C7 C6 C5 100.33(12)
O4 C6 H6 109.4
C7 C6 H6 109.4
C5 C6 H6 109.4
C6 C7 C8 105.60(12)
C6 C7 H7A 110.6
C8 C7 H7A 110.6
C6 C7 H7B 110.6
C8 C7 H7B 110.6
H7A C7 H7B 108.8
O1 C8 C15 107.51(12)
O1 C8 C7 102.82(11)
C15 C8 C7 114.29(13)
O1 C8 C9 106.62(12)
C15 C8 C9 111.62(13)
C7 C8 C9 113.14(13)
C10 C9 C14 115.74(13)
C10 C9 C8 109.86(13)
C14 C9 C8 110.73(12)
C10 C9 C11 111.13(13)
C14 C9 C11 99.31(12)
C8 C9 C11 109.57(13)
C1 C10 C20 123.36(15)
C1 C10 C9 118.51(15)
C20 C10 C9 118.09(13)
C9 C11 C12 106.09(14)
C9 C11 H11A 110.5
C12 C11 H11A 110.5
C9 C11 H11B 110.5
C12 C11 H11B 110.5
H11A C11 H11B 108.7
C13 C12 C11 105.40(14)
C13 C12 H12A 110.7
C11 C12 H12A 110.7
C13 C12 H12B 110.7
C11 C12 H12B 110.7
H12A C12 H12B 108.8
C16 C13 C14 111.48(13)
C16 C13 C12 112.24(14)
C14 C13 C12 99.83(13)
C16 C13 H13A 110.9
C14 C13 H13A 110.9
C12 C13 H13A 110.9
O3 C14 C13 114.69(13)
O3 C14 C9 115.54(13)
C13 C14 C9 102.21(13)
O3 C14 H14 108.0
C13 C14 H14 108.0
C9 C14 H14 108.0
C8 C15 C16 113.92(13)
C8 C15 H15A 108.8
C16 C15 H15A 108.8
C8 C15 H15B 108.8
C16 C15 H15B 108.8
H15A C15 H15B 107.7
O2 C16 C17 106.01(13)
O2 C16 C13 107.18(13)
C17 C16 C13 112.49(14)
O2 C16 C15 110.59(13)
C17 C16 C15 110.45(14)
C13 C16 C15 109.99(13)
C16 C17 H17A 109.5
C16 C17 H17B 109.5
H17A C17 H17B 109.5
C16 C17 H17C 109.5
H17A C17 H17C 109.5
H17B C17 H17C 109.5
C4 C18 H18A 109.5
C4 C18 H18B 109.5
H18A C18 H18B 109.5
C4 C18 H18C 109.5
H18A C18 H18C 109.5
H18B C18 H18C 109.5
C4 C19 H19A 109.5
C4 C19 H19B 109.5
H19A C19 H19B 109.5
C4 C19 H19C 109.5
H19A C19 H19C 109.5
H19B C19 H19C 109.5
C10 C20 H20A 109.5
C10 C20 H20B 109.5
H20A C20 H20B 109.5
C10 C20 H20C 109.5
H20A C20 H20C 109.5
H20B C20 H20C 109.5

loop_
_geom_bond_atom_site_label_1
_geom_bond_atom_site_label_2
_geom_bond_distance
O1 C5 1.4366(19)
O1 C8 1.4583(18)
O2 C16 1.458(2)
O2 H2 0.8200
O3 C14 1.421(2)
O3 H3' 0.8200
O4 C6 1.4176(19)
O4 H4 0.8200
O5 C3 1.4264(19)
O5 H5 0.8200
O6 H6A 0.8391
O6 H6B 0.8435
O7 H7'A 0.8427
O7 H7'B 0.8542
O8 H8A 0.8384
O8 H8B 0.8448
O9 H9C 0.8336
O9 H9D 0.8356
C1 C10 1.327(2)
C1 C2 1.521(2)
C1 C5 1.523(2)
C2 C3 1.538(2)
C2 H2A 0.9700
C2 H2B 0.9700
C3 C4 1.545(2)
C3 H3 0.9800
C4 C18 1.522(2)
C4 C19 1.541(2)
C4 C5 1.543(2)
C5 C6 1.548(2)
C6 C7 1.546(2)
C6 H6 0.9800
C7 C8 1.552(2)
C7 H7A 0.9700
C7 H7B 0.9700
C8 C15 1.518(2)
C8 C9 1.555(2)
C9 C10 1.514(2)
C9 C14 1.542(2)
C9 C11 1.555(2)
C10 C20 1.504(2)
C11 C12 1.557(2)
C11 H11A 0.9700
C11 H11B 0.9700
C12 C13 1.543(2)
C12 H12A 0.9700
C12 H12B 0.9700
C13 C16 1.534(2)
C13 C14 1.539(2)
C13 H13A 0.9800
C14 H14 0.9800
C15 C16 1.542(2)
C15 H15A 0.9700
C15 H15B 0.9700
C16 C17 1.521(2)
C17 H17A 0.9600
C17 H17B 0.9600
C17 H17C 0.9600
C18 H18A 0.9600
C18 H18B 0.9600
C18 H18C 0.9600
C19 H19A 0.9600
C19 H19B 0.9600
C19 H19C 0.9600
C20 H20A 0.9600
C20 H20B 0.9600
C20 H20C 0.9600

loop_
_geom_torsion_atom_site_label_1
_geom_torsion_atom_site_label_2
_geom_torsion_atom_site_label_3
_geom_torsion_atom_site_label_4
_geom_torsion
C10 C1 C2 C3 -177.43(17)
C5 C1 C2 C3 0.58(17)
C1 C2 C3 O5 152.31(14)
C1 C2 C3 C4 28.06(16)
O5 C3 C4 C18 68.67(18)
C2 C3 C4 C18 -169.71(13)
O5 C3 C4 C19 -52.40(18)
C2 C3 C4 C19 69.22(16)
O5 C3 C4 C5 -166.67(13)
C2 C3 C4 C5 -45.05(15)
C8 O1 C5 C1 -60.94(15)
C8 O1 C5 C4 -176.61(12)
C8 O1 C5 C6 52.06(13)
C10 C1 C5 O1 27.2(2)
C2 C1 C5 O1 -151.01(13)
C10 C1 C5 C4 149.42(15)
C2 C1 C5 C4 -28.78(16)
C10 C1 C5 C6 -83.62(18)
C2 C1 C5 C6 98.17(14)
C18 C4 C5 O1 -74.47(18)
C19 C4 C5 O1 49.34(17)
C3 C4 C5 O1 164.81(12)
C18 C4 C5 C1 164.96(14)
C19 C4 C5 C1 -71.23(15)
C3 C4 C5 C1 44.24(14)
C18 C4 C5 C6 47.6(2)
C19 C4 C5 C6 171.41(14)
C3 C4 C5 C6 -73.12(16)
O1 C5 C6 O4 82.27(15)
C1 C5 C6 O4 -160.85(13)
C4 C5 C6 O4 -45.12(19)
O1 C5 C6 C7 -39.06(14)
C1 C5 C6 C7 77.82(14)
C4 C5 C6 C7 -166.45(13)
O4 C6 C7 C8 -110.24(14)
C5 C6 C7 C8 13.01(15)
C5 O1 C8 C15 -163.25(12)
C5 O1 C8 C7 -42.31(14)
C5 O1 C8 C9 76.93(14)
C6 C7 C8 O1 16.53(15)
C6 C7 C8 C15 132.70(13)
C6 C7 C8 C9 -98.07(14)
O1 C8 C9 C10 -56.30(15)
C15 C8 C9 C10 -173.43(13)
C7 C8 C9 C10 56.00(16)
O1 C8 C9 C14 174.62(12)
C15 C8 C9 C14 57.49(16)
C7 C8 C9 C14 -73.08(16)
O1 C8 C9 C11 66.07(15)
C15 C8 C9 C11 -51.06(17)
C7 C8 C9 C11 178.36(12)
C2 C1 C10 C20 -6.2(3)
C5 C1 C10 C20 175.99(14)
C2 C1 C10 C9 171.34(15)
C5 C1 C10 C9 -6.4(2)
C14 C9 C10 C1 146.90(15)
C8 C9 C10 C1 20.60(19)
C11 C9 C10 C1 -100.83(18)
C14 C9 C10 C20 -35.39(19)
C8 C9 C10 C20 -161.68(13)
C11 C9 C10 C20 76.88(17)
C10 C9 C11 C12 -151.08(14)
C14 C9 C11 C12 -28.73(16)
C8 C9 C11 C12 87.31(16)
C9 C11 C12 C13 -1.30(18)
C11 C12 C13 C16 -87.29(17)
C11 C12 C13 C14 30.90(17)
C16 C13 C14 O3 -57.32(18)
C12 C13 C14 O3 -176.07(13)
C16 C13 C14 C9 68.49(15)
C12 C13 C14 C9 -50.26(15)
C10 C9 C14 O3 -66.73(18)
C8 C9 C14 O3 59.13(18)
C11 C9 C14 O3 174.28(14)
C10 C9 C14 C13 168.02(13)
C8 C9 C14 C13 -66.12(15)
C11 C9 C14 C13 49.03(15)
O1 C8 C15 C16 -162.50(13)
C7 C8 C15 C16 84.07(17)
C9 C8 C15 C16 -45.91(18)
C14 C13 C16 O2 60.36(16)
C12 C13 C16 O2 171.41(12)
C14 C13 C16 C17 176.50(14)
C12 C13 C16 C17 -72.46(17)
C14 C13 C16 C15 -59.92(18)
C12 C13 C16 C15 51.12(18)
C8 C15 C16 O2 -71.54(17)
C8 C15 C16 C17 171.43(14)
C8 C15 C16 C13 46.66(18)
